data_1550267
loop_
_publ_author_name
'Wang, Rong-Yan'
'Zhang, Xiao'
'Yu, Jie-Hui'
'Xu, Ji-Qing'

_publ_section_title
;
 Copper(i)-polymers and their photoluminescence thermochromism properties.
;
_journal_issue 2
_journal_name_full
'Photochemical &amp; photobiological sciences : Official journal of the European Photochemistry Association and the European Society for Photobiology'
_journal_page_first 477
_journal_page_last 486
_journal_paper_doi 10.1039/c8pp00474a
_journal_volume 18
_journal_year 2019
_chemical_absolute_configuration unk
_chemical_formula_moiety 'C11 H16 Br2 Cu2 N4'
_chemical_formula_sum 'C11 H16 Br2 Cu2 N4'
_chemical_formula_weight 491.18
_space_group_crystal_system orthorhombic
_space_group_IT_number 34
_space_group_name_Hall 'P 2 -2n'
_space_group_name_H-M_alt 'P n n 2'
_symmetry_space_group_name_Hall 'P 2 -2n'
_symmetry_space_group_name_H-M 'P n n 2'
_atom_sites_solution_hydrogens geom
_atom_sites_solution_primary dual
_audit_creation_date 2018-09-14
_audit_creation_method
;
Olex2 1.2
(compiled 2018.05.29 svn.r3508 for OlexSys, GUI svn.r5506)
;
_audit_update_record
;
2018-10-23 deposited with the CCDC.
2018-11-20 downloaded from the CCDC.
;
_cell_angle_alpha 90
_cell_angle_beta 90
_cell_angle_gamma 90
_cell_formula_units_Z 4
_cell_length_a 17.5605(14)
_cell_length_b 9.4899(7)
_cell_length_c 9.6110(6)
_cell_measurement_reflns_used 14529
_cell_measurement_temperature 173(2)
_cell_measurement_theta_max 25.350
_cell_measurement_theta_min 3.017
_cell_volume 1601.6(2)
_computing_cell_refinement 'SAINT v8.37A (Bruker, 2015)'
_computing_data_reduction 'SAINT v8.37A (Bruker, 2015)'
_computing_molecular_graphics 'Olex2 (Dolomanov et al., 2009)'
_computing_publication_material 'Olex2 (Dolomanov et al., 2009)'
_computing_structure_refinement 'ShelXL (Sheldrick, 2015)'
_computing_structure_solution 'ShelXT (Sheldrick, 2015)'
_diffrn_ambient_temperature 173.0
_diffrn_detector_area_resol_mean 9.00cm
_diffrn_measured_fraction_theta_full 0.997
_diffrn_measured_fraction_theta_max 0.997
_diffrn_measurement_device_type 'Bruker P4'
_diffrn_measurement_method '\w scans'
_diffrn_radiation_monochromator graphite
_diffrn_radiation_type MoK\a
_diffrn_radiation_wavelength 0.71073
_diffrn_reflns_av_R_equivalents 0.0572
_diffrn_reflns_av_unetI/netI 0.0427
_diffrn_reflns_Laue_measured_fraction_full 0.997
_diffrn_reflns_Laue_measured_fraction_max 0.997
_diffrn_reflns_limit_h_max 21
_diffrn_reflns_limit_h_min -20
_diffrn_reflns_limit_k_max 11
_diffrn_reflns_limit_k_min -11
_diffrn_reflns_limit_l_max 11
_diffrn_reflns_limit_l_min -11
_diffrn_reflns_number 14529
_diffrn_reflns_point_group_measured_fraction_full 0.998
_diffrn_reflns_point_group_measured_fraction_max 0.998
_diffrn_reflns_theta_full 25.242
_diffrn_reflns_theta_max 25.350
_diffrn_reflns_theta_min 3.017
_exptl_absorpt_coefficient_mu 7.636
_exptl_absorpt_correction_type none
_exptl_crystal_colour yellow
_exptl_crystal_colour_primary yellow
_exptl_crystal_density_diffrn 2.037
_exptl_crystal_density_method 'not measured'
_exptl_crystal_description block
_exptl_crystal_F_000 952
_exptl_crystal_size_max 0.13
_exptl_crystal_size_mid 0.12
_exptl_crystal_size_min 0.11
_refine_diff_density_max 0.838
_refine_diff_density_min -0.837
_refine_diff_density_rms 0.138
_refine_ls_abs_structure_details
;
 Refined as an inversion twin.
;
_refine_ls_abs_structure_Flack 0.16(3)
_refine_ls_extinction_method none
_refine_ls_goodness_of_fit_ref 1.089
_refine_ls_hydrogen_treatment constr
_refine_ls_matrix_type full
_refine_ls_number_parameters 173
_refine_ls_number_reflns 2945
_refine_ls_number_restraints 1
_refine_ls_restrained_S_all 1.089
_refine_ls_R_factor_all 0.0467
_refine_ls_R_factor_gt 0.0385
_refine_ls_shift/su_max 0.000
_refine_ls_shift/su_mean 0.000
_refine_ls_structure_factor_coef Fsqd
_refine_ls_weighting_details 'w=1/[\s^2^(Fo^2^)+(0.0497P)^2^+4.6007P] where P=(Fo^2^+2Fc^2^)/3'
_refine_ls_weighting_scheme calc
_refine_ls_wR_factor_gt 0.0936
_refine_ls_wR_factor_ref 0.0979
_reflns_Friedel_coverage 0.880
_reflns_Friedel_fraction_full 0.999
_reflns_Friedel_fraction_max 0.999
_reflns_number_gt 2654
_reflns_number_total 2945
_reflns_threshold_expression 'I > 2\s(I)'
_cod_data_source_file c8pp00474a2.cif
_cod_data_source_block 1
_cod_depositor_comments 'Adding full bibliography for 1550267--1550270.cif.'
_cod_database_code 1550267
_shelx_shelxl_version_number 2017/1
_shelx_space_group_comment
;
The symmetry employed for this shelxl refinement is uniquely defined
by the following loop, which should always be used as a source of
symmetry information in preference to the above space-group names.
They are only intended as comments.
;
_shelx_estimated_absorpt_t_max 0.432
_shelx_estimated_absorpt_t_min 0.385
_olex2_refinement_description
;
1. Twinned data refinement
 Scales: 0.84(3)
 0.16(3)
2. Fixed Uiso
 At 1.2 times of:
  All C(H) groups, All C(H,H) groups
 At 1.5 times of:
  All C(H,H,H) groups
3.a Secondary CH2 refined with riding coordinates:
 C9(H9A,H9B), C10(H10A,H10B), C11(H11A,H11B)
3.b Me refined with riding coordinates:
 C4(H4A,H4B,H4C), C8(H8A,H8B,H8C)
3.c Aromatic/amide H refined with riding coordinates:
 C1(H1), C2(H2), C5(H5), C6(H6)
;
_olex2_submission_special_instructions 'No special instructions were received'

loop_
_space_group_symop_operation_xyz
'x, y, z'
'-x, -y, z'
'x+1/2, -y+1/2, z+1/2'
'-x+1/2, y+1/2, z+1/2'

loop_
_atom_site_label
_atom_site_type_symbol
_atom_site_fract_x
_atom_site_fract_y
_atom_site_fract_z
_atom_site_U_iso_or_equiv
_atom_site_adp_type
_atom_site_occupancy
_atom_site_site_symmetry_order
_atom_site_calc_flag
_atom_site_refinement_flags_posn
Cu1 Cu 0.57430(9) -0.03988(16) 0.20642(17) 0.0331(4) Uani 1 1 d .
Cu2 Cu 0.52937(9) 0.15705(16) 0.39200(16) 0.0338(4) Uani 1 1 d .
Br1 Br 0.45713(6) -0.21605(11) 0.13861(11) 0.0226(3) Uani 1 1 d .
Br2 Br 0.60826(6) -0.07743(10) 0.46007(12) 0.0207(2) Uani 1 1 d .
N1 N 0.6553(6) 0.8619(12) 1.0963(10) 0.035(3) Uani 1 1 d .
N2 N 0.5595(6) 0.2885(10) 0.5449(11) 0.027(2) Uani 1 1 d .
N3 N 0.7206(6) 0.7726(12) 0.9235(10) 0.037(3) Uani 1 1 d .
N4 N 0.5982(6) 0.4648(10) 0.6747(10) 0.028(2) Uani 1 1 d .
C1 C 0.7043(8) 0.7584(14) 1.1504(16) 0.041(3) Uani 1 1 d .
H1 H 0.708571 0.731821 1.245398 0.050 Uiso 1 1 calc R
C2 C 0.7439(8) 0.7042(15) 1.0445(16) 0.044(3) Uani 1 1 d .
H2 H 0.781260 0.632050 1.050519 0.053 Uiso 1 1 calc R
C3 C 0.6679(7) 0.8636(12) 0.9608(15) 0.032(3) Uani 1 1 d .
C4 C 0.6290(10) 0.9638(17) 0.8685(16) 0.053(4) Uani 1 1 d .
H4A H 0.592363 1.019287 0.922492 0.079 Uiso 1 1 calc R
H4B H 0.666548 1.026900 0.826073 0.079 Uiso 1 1 calc R
H4C H 0.602040 0.911928 0.795308 0.079 Uiso 1 1 calc R
C5 C 0.5773(8) 0.3594(14) 0.7612(14) 0.034(3) Uani 1 1 d .
H5 H 0.579008 0.360823 0.860010 0.040 Uiso 1 1 calc R
C6 C 0.5531(8) 0.2497(13) 0.6789(13) 0.034(3) Uani 1 1 d .
H6 H 0.534902 0.161283 0.711269 0.040 Uiso 1 1 calc R
C7 C 0.5883(6) 0.4183(11) 0.5406(13) 0.025(3) Uani 1 1 d .
C8 C 0.6070(7) 0.5023(13) 0.4150(12) 0.032(3) Uani 1 1 d .
H8A H 0.627287 0.594200 0.443254 0.047 Uiso 1 1 calc R
H8B H 0.645242 0.452218 0.359616 0.047 Uiso 1 1 calc R
H8C H 0.560898 0.516082 0.359218 0.047 Uiso 1 1 calc R
C9 C 0.7497(8) 0.7338(14) 0.7885(15) 0.040(3) Uani 1 1 d .
H9A H 0.805774 0.724134 0.794204 0.049 Uiso 1 1 calc R
H9B H 0.738260 0.810159 0.721518 0.049 Uiso 1 1 calc R
C10 C 0.7161(8) 0.5972(15) 0.7351(18) 0.050(4) Uani 1 1 d .
H10A H 0.740063 0.574035 0.644718 0.060 Uiso 1 1 calc R
H10B H 0.728863 0.520723 0.801165 0.060 Uiso 1 1 calc R
C11 C 0.6307(7) 0.6018(12) 0.7162(15) 0.034(3) Uani 1 1 d .
H11A H 0.606871 0.632168 0.804619 0.041 Uiso 1 1 calc R
H11B H 0.618122 0.672878 0.644430 0.041 Uiso 1 1 calc R

loop_
_atom_site_aniso_label
_atom_site_aniso_U_11
_atom_site_aniso_U_22
_atom_site_aniso_U_33
_atom_site_aniso_U_23
_atom_site_aniso_U_13
_atom_site_aniso_U_12
Cu1 0.0332(9) 0.0366(8) 0.0296(7) -0.0042(7) 0.0064(7) 0.0070(7)
Cu2 0.0387(9) 0.0316(8) 0.0310(8) -0.0056(7) 0.0004(7) -0.0066(7)
Br1 0.0232(6) 0.0243(5) 0.0201(5) 0.0007(5) -0.0008(5) -0.0069(5)
Br2 0.0247(6) 0.0167(5) 0.0207(5) 0.0003(5) -0.0022(5) -0.0035(4)
N1 0.022(6) 0.048(6) 0.034(6) -0.008(5) 0.001(4) 0.004(5)
N2 0.023(5) 0.021(5) 0.036(6) -0.007(4) -0.003(4) 0.001(4)
N3 0.032(6) 0.043(6) 0.036(7) -0.029(5) 0.012(5) -0.008(5)
N4 0.032(6) 0.024(5) 0.028(6) 0.000(4) -0.002(4) -0.001(4)
C1 0.039(8) 0.044(8) 0.041(8) 0.005(7) -0.001(7) 0.007(6)
C2 0.038(8) 0.042(8) 0.054(9) -0.002(7) 0.003(7) 0.011(7)
C3 0.032(7) 0.027(6) 0.038(6) -0.015(6) 0.007(6) -0.007(5)
C4 0.053(10) 0.062(10) 0.043(9) 0.002(8) -0.010(8) 0.010(8)
C5 0.040(8) 0.031(7) 0.030(6) 0.002(5) -0.011(6) 0.004(6)
C6 0.045(9) 0.025(6) 0.031(7) -0.001(5) -0.002(5) 0.003(6)
C7 0.019(6) 0.016(5) 0.039(7) -0.005(5) -0.005(5) 0.002(5)
C8 0.043(8) 0.029(6) 0.023(6) -0.008(5) 0.000(5) 0.000(6)
C9 0.036(8) 0.046(8) 0.039(8) -0.020(6) 0.007(6) -0.008(6)
C10 0.038(9) 0.038(8) 0.073(11) -0.031(8) 0.001(7) 0.011(7)
C11 0.038(8) 0.024(6) 0.039(7) -0.011(6) -0.012(6) 0.007(5)

loop_
_atom_type_symbol
_atom_type_description
_atom_type_scat_dispersion_real
_atom_type_scat_dispersion_imag
_atom_type_scat_source
C C 0.0033 0.0016 'International Tables Vol C Tables 4.2.6.8 and 6.1.1.4'
H H 0.0000 0.0000 'International Tables Vol C Tables 4.2.6.8 and 6.1.1.4'
Br Br -0.2901 2.4595 'International Tables Vol C Tables 4.2.6.8 and 6.1.1.4'
Cu Cu 0.3201 1.2651 'International Tables Vol C Tables 4.2.6.8 and 6.1.1.4'
N N 0.0061 0.0033 'International Tables Vol C Tables 4.2.6.8 and 6.1.1.4'

loop_
_geom_angle_atom_site_label_1
_geom_angle_atom_site_label_2
_geom_angle_atom_site_label_3
_geom_angle
_geom_angle_site_symmetry_1
_geom_angle_site_symmetry_3
Cu1 Cu1 Cu2 58.84(6) 2_655 2_655
Cu1 Cu1 Br1 56.41(6) 2_655 .
Cu2 Cu1 Cu1 61.75(6) . 2_655
Cu2 Cu1 Cu2 70.24(7) . 2_655
Cu2 Cu1 Br1 111.17(7) . .
Br1 Cu1 Cu1 62.05(6) 2_655 2_655
Br1 Cu1 Cu2 54.18(5) . 2_655
Br1 Cu1 Cu2 56.76(5) 2_655 .
Br1 Cu1 Cu2 113.53(7) 2_655 2_655
Br1 Cu1 Br1 110.84(7) 2_655 .
Br2 Cu1 Cu1 105.37(4) . 2_655
Br2 Cu1 Cu2 62.03(5) . .
Br2 Cu1 Cu2 58.73(5) . 2_655
Br2 Cu1 Br1 108.71(7) . .
Br2 Cu1 Br1 115.24(7) . 2_655
N1 Cu1 Cu1 144.3(3) 1_544 2_655
N1 Cu1 Cu2 151.4(3) 1_544 .
N1 Cu1 Cu2 128.2(3) 1_544 2_655
N1 Cu1 Br1 117.2(3) 1_544 2_655
N1 Cu1 Br1 97.1(3) 1_544 .
N1 Cu1 Br2 106.0(3) 1_544 .
Cu1 Cu2 Cu1 59.40(7) . 2_655
Cu1 Cu2 Br2 55.96(5) . .
Br1 Cu2 Cu1 59.08(5) 2_655 .
Br1 Cu2 Cu1 61.88(5) 2_655 2_655
Br1 Cu2 Br2 111.73(7) 2_655 .
Br1 Cu2 Br2 113.23(7) 2_655 2_655
Br2 Cu2 Cu1 99.31(6) . 2_655
Br2 Cu2 Cu1 103.60(7) 2_655 .
Br2 Cu2 Cu1 55.94(5) 2_655 2_655
Br2 Cu2 Br2 100.10(6) 2_655 .
N2 Cu2 Cu1 153.5(3) . 2_655
N2 Cu2 Cu1 147.1(3) . .
N2 Cu2 Br1 123.3(3) . 2_655
N2 Cu2 Br2 101.5(3) . .
N2 Cu2 Br2 104.0(3) . 2_655
Cu1 Br1 Cu1 61.54(6) 2_655 .
Cu2 Br1 Cu1 64.16(6) 2_655 2_655
Cu2 Br1 Cu1 63.94(5) 2_655 .
Cu1 Br2 Cu2 65.33(6) . 2_655
Cu1 Br2 Cu2 62.01(5) . .
Cu2 Br2 Cu2 72.75(6) 2_655 .
C1 N1 Cu1 124.3(9) . 1_566
C3 N1 Cu1 129.3(9) . 1_566
C3 N1 C1 105.7(11) . .
C6 N2 Cu2 120.7(8) . .
C7 N2 Cu2 130.9(9) . .
C7 N2 C6 108.4(11) . .
C2 N3 C9 121.9(12) . .
C3 N3 C2 106.6(11) . .
C3 N3 C9 131.4(13) . .
C5 N4 C7 107.8(10) . .
C5 N4 C11 126.2(11) . .
C7 N4 C11 125.9(10) . .
N1 C1 H1 126.1 . .
C2 C1 N1 107.8(13) . .
C2 C1 H1 126.1 . .
N3 C2 H2 126.2 . .
C1 C2 N3 107.7(12) . .
C1 C2 H2 126.2 . .
N1 C3 C4 121.7(12) . .
N3 C3 N1 112.2(13) . .
N3 C3 C4 126.0(13) . .
C3 C4 H4A 109.5 . .
C3 C4 H4B 109.5 . .
C3 C4 H4C 109.5 . .
H4A C4 H4B 109.5 . .
H4A C4 H4C 109.5 . .
H4B C4 H4C 109.5 . .
N4 C5 H5 126.6 . .
N4 C5 C6 106.9(12) . .
C6 C5 H5 126.6 . .
N2 C6 C5 108.5(12) . .
N2 C6 H6 125.7 . .
C5 C6 H6 125.7 . .
N2 C7 N4 108.4(11) . .
N2 C7 C8 127.3(11) . .
N4 C7 C8 124.2(10) . .
C7 C8 H8A 109.5 . .
C7 C8 H8B 109.5 . .
C7 C8 H8C 109.5 . .
H8A C8 H8B 109.5 . .
H8A C8 H8C 109.5 . .
H8B C8 H8C 109.5 . .
N3 C9 H9A 109.1 . .
N3 C9 H9B 109.1 . .
N3 C9 C10 112.7(12) . .
H9A C9 H9B 107.8 . .
C10 C9 H9A 109.1 . .
C10 C9 H9B 109.1 . .
C9 C10 H10A 108.8 . .
C9 C10 H10B 108.8 . .
H10A C10 H10B 107.7 . .
C11 C10 C9 113.8(11) . .
C11 C10 H10A 108.8 . .
C11 C10 H10B 108.8 . .
N4 C11 C10 113.0(10) . .
N4 C11 H11A 109.0 . .
N4 C11 H11B 109.0 . .
C10 C11 H11A 109.0 . .
C10 C11 H11B 109.0 . .
H11A C11 H11B 107.8 . .

loop_
_geom_bond_atom_site_label_1
_geom_bond_atom_site_label_2
_geom_bond_distance
_geom_bond_site_symmetry_2
Cu1 Cu1 2.717(3) 2_655
Cu1 Cu2 2.781(2) 2_655
Cu1 Cu2 2.701(2) .
Cu1 Br1 2.5745(18) 2_655
Cu1 Br1 2.730(2) .
Cu1 Br2 2.535(2) .
Cu1 N1 2.004(10) 1_544
Cu2 Br1 2.5101(19) 2_655
Cu2 Br2 2.6155(19) 2_655
Cu2 Br2 2.7016(19) .
Cu2 N2 1.999(10) .
N1 C1 1.406(17) .
N1 C3 1.321(17) .
N2 C6 1.344(17) .
N2 C7 1.332(15) .
N3 C2 1.393(18) .
N3 C3 1.316(16) .
N3 C9 1.442(15) .
N4 C5 1.352(17) .
N4 C7 1.373(16) .
N4 C11 1.475(15) .
C1 H1 0.9500 .
C1 C2 1.34(2) .
C2 H2 0.9500 .
C3 C4 1.47(2) .
C4 H4A 0.9800 .
C4 H4B 0.9800 .
C4 H4C 0.9800 .
C5 H5 0.9500 .
C5 C6 1.375(18) .
C6 H6 0.9500 .
C7 C8 1.484(17) .
C8 H8A 0.9800 .
C8 H8B 0.9800 .
C8 H8C 0.9800 .
C9 H9A 0.9900 .
C9 H9B 0.9900 .
C9 C10 1.514(18) .
C10 H10A 0.9900 .
C10 H10B 0.9900 .
C10 C11 1.511(19) .
C11 H11A 0.9900 .
C11 H11B 0.9900 .

loop_
_twin_individual_id
_twin_individual_mass_fraction_refined
1 0.84(3)
2 0.16(3)
